data_7205733
loop_
_publ_author_name
'Hou, Ke-Ling'
'Bai, Feng-Ying'
'Xing, Yong-Heng'
'Wang, Jian-Ling'
'Shi, Zhan'

_publ_section_title
;
 A novel family of 3D photoluminescent lanthanide--bta--flexible MOFs
 constructed from 1,2,4,5-benzenetetracarboxylic acid and different
 spanning of dicarboxylate acid ligands
;
_journal_issue 11
_journal_name_full CrystEngComm
_journal_page_first 3884
_journal_paper_doi 10.1039/c0ce00707b
_journal_volume 13
_journal_year 2011
_chemical_formula_sum 'C16 H14 Dy2 O14'
_chemical_formula_weight 755.27
_chemical_name_systematic
;
?
;
_space_group_IT_number 14
_symmetry_cell_setting monoclinic
_symmetry_space_group_name_Hall '-P 2yn'
_symmetry_space_group_name_H-M 'P 1 21/n 1'
_atom_sites_solution_hydrogens geom
_atom_sites_solution_primary direct
_atom_sites_solution_secondary difmap
_audit_creation_method SHELXL-97
_cell_angle_alpha 90.00
_cell_angle_beta 91.4520(10)
_cell_angle_gamma 90.00
_cell_formula_units_Z 2
_cell_length_a 7.7659(7)
_cell_length_b 7.2009(6)
_cell_length_c 17.3199(15)
_cell_measurement_reflns_used 2633
_cell_measurement_temperature 273(2)
_cell_measurement_theta_max 28.90
_cell_measurement_theta_min 2.35
_cell_volume 968.24(15)
_computing_cell_refinement 'Bruker SMART'
_computing_data_collection 'Bruker SMART'
_computing_data_reduction 'Bruker SAINT'
_computing_molecular_graphics 'Bruker SHELXTL'
_computing_publication_material 'Bruker SHELXTL'
_computing_structure_refinement 'SHELXL-97 (Sheldrick, 1997)'
_computing_structure_solution 'SHELXS-97 (Sheldrick, 1990)'
_diffrn_ambient_temperature 273(2)
_diffrn_measured_fraction_theta_full 0.999
_diffrn_measured_fraction_theta_max 0.999
_diffrn_measurement_device_type 'Bruker SMART APEX'
_diffrn_measurement_method 'phi and omega scans'
_diffrn_radiation_monochromator graphite
_diffrn_radiation_source 'fine-focus sealed tube'
_diffrn_radiation_type MoK\a
_diffrn_radiation_wavelength 0.71073
_diffrn_reflns_av_R_equivalents 0.0229
_diffrn_reflns_av_sigmaI/netI 0.0273
_diffrn_reflns_limit_h_max 7
_diffrn_reflns_limit_h_min -9
_diffrn_reflns_limit_k_max 8
_diffrn_reflns_limit_k_min -6
_diffrn_reflns_limit_l_max 18
_diffrn_reflns_limit_l_min -20
_diffrn_reflns_number 4641
_diffrn_reflns_theta_full 24.99
_diffrn_reflns_theta_max 24.99
_diffrn_reflns_theta_min 2.35
_diffrn_standards_decay_% 0
_diffrn_standards_interval_count 0
_diffrn_standards_interval_time 0
_diffrn_standards_number 0
_exptl_absorpt_coefficient_mu 7.735
_exptl_absorpt_correction_T_max 0.6498
_exptl_absorpt_correction_T_min 0.4149
_exptl_absorpt_correction_type multi-scan
_exptl_absorpt_process_details 'SADABS (Sheldrick, 1996)'
_exptl_crystal_colour yellow
_exptl_crystal_density_diffrn 2.591
_exptl_crystal_density_meas ?
_exptl_crystal_density_method 'not measured'
_exptl_crystal_description Spicule
_exptl_crystal_F_000 708
_exptl_crystal_size_max 0.14
_exptl_crystal_size_mid 0.08
_exptl_crystal_size_min 0.06
_refine_diff_density_max 0.476
_refine_diff_density_min -0.725
_refine_diff_density_rms 0.138
_refine_ls_extinction_method none
_refine_ls_goodness_of_fit_ref 1.084
_refine_ls_hydrogen_treatment mixed
_refine_ls_matrix_type full
_refine_ls_number_parameters 153
_refine_ls_number_reflns 1710
_refine_ls_number_restraints 0
_refine_ls_restrained_S_all 1.084
_refine_ls_R_factor_all 0.0225
_refine_ls_R_factor_gt 0.0190
_refine_ls_shift/su_max 0.002
_refine_ls_shift/su_mean 0.000
_refine_ls_structure_factor_coef Fsqd
_refine_ls_weighting_details 'calc w=1/[\s^2^(Fo^2^)+(0.0239P)^2^+0.0000P] where P=(Fo^2^+2Fc^2^)/3'
_refine_ls_weighting_scheme calc
_refine_ls_wR_factor_gt 0.0472
_refine_ls_wR_factor_ref 0.0491
_reflns_number_gt 1526
_reflns_number_total 1710
_reflns_threshold_expression >2sigma(I)
_cod_data_source_file c0ce00707b.txt
_cod_data_source_block 1f
_cod_depositor_comments
;
The following automatic conversions were performed:
'_symmetry_cell_setting' value 'Monoclinic' changed to 'monoclinic'
according to '/home/saulius/struct/CIF-dictionaries/cif_core.dic'
dictionary named 'cif_core.dic' version 2.4.1 from 2010-06-29.

Automatic conversion script
Id: cif_fix_enum 1555 2011-01-17 13:19:09Z saulius 

The following automatic conversions were performed:

'_exptl_crystal_density_meas' value 'not measured' was changed to '?'
- the value is perceived as not measured.

Automatic conversion script
Id: cif_fix_values 3008 2015-01-20 13:52:24Z robertas 
;
_cod_original_sg_symbol_H-M P2(1)/n
_cod_database_code 7205733

loop_
_symmetry_equiv_pos_as_xyz
'x, y, z'
'-x+1/2, y+1/2, -z+1/2'
'-x, -y, -z'
'x-1/2, -y-1/2, z-1/2'

loop_
_atom_site_label
_atom_site_type_symbol
_atom_site_fract_x
_atom_site_fract_y
_atom_site_fract_z
_atom_site_U_iso_or_equiv
_atom_site_adp_type
_atom_site_occupancy
_atom_site_symmetry_multiplicity
_atom_site_calc_flag
_atom_site_refinement_flags
_atom_site_disorder_assembly
_atom_site_disorder_group
H1WB H 0.442(8) 0.734(9) 0.205(4) 0.07(3) Uiso 1 1 d . . .
H1WA H 0.318(9) 0.833(11) 0.202(4) 0.11(3) Uiso 1 1 d . . .
O6 O 0.9929(4) 0.6777(4) 0.34066(15) 0.0243(7) Uani 1 1 d . . .
Dy1 Dy 0.65051(2) 1.01178(2) 0.255224(10) 0.01206(9) Uani 1 1 d . . .
C1 C 0.5492(5) 0.6144(5) 0.4388(2) 0.0147(8) Uani 1 1 d . . .
C2 C 0.5302(5) 1.4227(5) 0.4270(2) 0.0150(8) Uani 1 1 d . . .
C3 C 0.5196(5) 0.6880(6) 0.5116(2) 0.0167(9) Uani 1 1 d . . .
H3 H 0.5335 0.8149 0.5194 0.020 Uiso 1 1 calc R . .
C4 C 0.5937(5) 0.7457(5) 0.3757(2) 0.0142(8) Uani 1 1 d . . .
C5 C 0.5575(5) 1.3189(5) 0.3530(2) 0.0156(9) Uani 1 1 d . . .
C6 C 1.0086(5) 0.8477(5) 0.3545(2) 0.0159(8) Uani 1 1 d . . .
C7 C 1.1381(5) 0.9085(6) 0.4150(2) 0.0258(10) Uani 1 1 d . . .
H7A H 1.2340 0.9674 0.3899 0.031 Uiso 1 1 calc R . .
H7B H 1.1821 0.7997 0.4420 0.031 Uiso 1 1 calc R . .
C8 C 1.0647(7) 1.0441(7) 0.4743(3) 0.0351(12) Uani 1 1 d . . .
H8A H 1.1587 1.0936 0.5060 0.042 Uiso 1 1 calc R . .
H8B H 1.0105 1.1472 0.4470 0.042 Uiso 1 1 calc R . .
O1 O 0.6417(3) 0.6824(3) 0.31069(14) 0.0161(6) Uani 1 1 d . . .
O1W O 0.4150(5) 0.8239(6) 0.2118(2) 0.0367(9) Uani 1 1 d . . .
O2 O 0.5778(4) 0.9155(4) 0.38510(14) 0.0213(6) Uani 1 1 d . . .
O3 O 0.4354(3) 1.2349(4) 0.32171(14) 0.0205(6) Uani 1 1 d . . .
O4 O 0.7124(3) 1.3007(3) 0.32808(14) 0.0141(6) Uani 1 1 d . . .
O5 O 0.9220(4) 0.9728(3) 0.31855(17) 0.0204(7) Uani 1 1 d . . .

loop_
_atom_site_aniso_label
_atom_site_aniso_U_11
_atom_site_aniso_U_22
_atom_site_aniso_U_33
_atom_site_aniso_U_23
_atom_site_aniso_U_13
_atom_site_aniso_U_12
O6 0.0355(18) 0.0178(15) 0.0193(15) -0.0038(12) -0.0059(13) 0.0009(13)
Dy1 0.01742(14) 0.00897(12) 0.00996(13) 0.00059(7) 0.00345(8) 0.00005(7)
C1 0.020(2) 0.013(2) 0.0112(19) 0.0020(16) 0.0020(16) 0.0006(16)
C2 0.018(2) 0.0124(19) 0.0141(19) -0.0023(16) 0.0015(16) 0.0019(16)
C3 0.023(2) 0.012(2) 0.015(2) 0.0000(15) 0.0045(18) 0.0008(15)
C4 0.013(2) 0.016(2) 0.014(2) 0.0016(16) -0.0005(16) 0.0016(16)
C5 0.027(2) 0.0103(19) 0.0097(19) 0.0066(15) 0.0042(17) 0.0039(16)
C6 0.016(2) 0.021(2) 0.0106(19) -0.0021(16) 0.0040(16) 0.0007(17)
C7 0.025(2) 0.029(2) 0.023(2) -0.005(2) -0.0062(19) 0.002(2)
C8 0.048(3) 0.037(3) 0.019(2) -0.004(2) -0.005(2) -0.010(2)
O1 0.0232(16) 0.0168(14) 0.0087(13) 0.0017(11) 0.0072(11) 0.0027(12)
O1W 0.026(2) 0.025(2) 0.059(2) 0.0051(18) -0.0123(19) -0.0028(16)
O2 0.0365(18) 0.0105(14) 0.0175(15) 0.0021(12) 0.0103(13) 0.0014(12)
O3 0.0218(16) 0.0218(15) 0.0178(15) -0.0070(12) 0.0012(13) -0.0034(12)
O4 0.0174(15) 0.0125(13) 0.0126(14) 0.0024(11) 0.0051(12) 0.0005(11)
O5 0.0212(17) 0.0183(15) 0.0216(16) 0.0013(12) -0.0022(13) 0.0006(12)

loop_
_atom_type_symbol
_atom_type_description
_atom_type_scat_dispersion_real
_atom_type_scat_dispersion_imag
_atom_type_scat_source
C C 0.0033 0.0016 'International Tables Vol C Tables 4.2.6.8 and 6.1.1.4'
H H 0.0000 0.0000 'International Tables Vol C Tables 4.2.6.8 and 6.1.1.4'
O O 0.0106 0.0060 'International Tables Vol C Tables 4.2.6.8 and 6.1.1.4'
Dy Dy -0.1892 4.4098 'International Tables Vol C Tables 4.2.6.8 and 6.1.1.4'

loop_
_geom_angle_atom_site_label_1
_geom_angle_atom_site_label_2
_geom_angle_atom_site_label_3
_geom_angle
_geom_angle_site_symmetry_1
_geom_angle_site_symmetry_3
_geom_angle_publ_flag
C6 O6 Dy1 133.3(3) . 2_645 ?
O6 Dy1 O1 72.80(10) 2_655 2_655 ?
O6 Dy1 O4 96.31(9) 2_655 2_645 ?
O1 Dy1 O4 73.40(9) 2_655 2_645 ?
O6 Dy1 O5 143.29(10) 2_655 . ?
O1 Dy1 O5 70.87(9) 2_655 . ?
O4 Dy1 O5 78.32(9) 2_645 . ?
O6 Dy1 O1W 73.42(12) 2_655 . ?
O1 Dy1 O1W 132.53(12) 2_655 . ?
O4 Dy1 O1W 78.25(13) 2_645 . ?
O5 Dy1 O1W 138.27(12) . . ?
O6 Dy1 O2 133.88(10) 2_655 . ?
O1 Dy1 O2 140.99(9) 2_655 . ?
O4 Dy1 O2 119.93(8) 2_645 . ?
O5 Dy1 O2 76.29(10) . . ?
O1W Dy1 O2 86.29(12) . . ?
O6 Dy1 O4 90.89(9) 2_655 . ?
O1 Dy1 O4 71.38(8) 2_655 . ?
O4 Dy1 O4 140.02(4) 2_645 . ?
O5 Dy1 O4 72.79(9) . . ?
O1W Dy1 O4 140.95(13) . . ?
O2 Dy1 O4 79.34(8) . . ?
O6 Dy1 O1 137.07(9) 2_655 . ?
O1 Dy1 O1 133.83(6) 2_655 . ?
O4 Dy1 O1 69.55(8) 2_645 . ?
O5 Dy1 O1 75.44(9) . . ?
O1W Dy1 O1 64.17(11) . . ?
O2 Dy1 O1 51.71(8) . . ?
O4 Dy1 O1 126.47(8) . . ?
O6 Dy1 O3 72.30(9) 2_655 . ?
O1 Dy1 O3 110.39(9) 2_655 . ?
O4 Dy1 O3 165.49(8) 2_645 . ?
O5 Dy1 O3 116.19(9) . . ?
O1W Dy1 O3 89.65(12) . . ?
O2 Dy1 O3 66.49(8) . . ?
O4 Dy1 O3 51.31(8) . . ?
O1 Dy1 O3 112.44(8) . . ?
O6 Dy1 C4 141.88(11) 2_655 . ?
O1 Dy1 C4 145.26(10) 2_655 . ?
O4 Dy1 C4 95.41(9) 2_645 . ?
O5 Dy1 C4 74.70(10) . . ?
O1W Dy1 C4 73.71(12) . . ?
O2 Dy1 C4 25.30(9) . . ?
O4 Dy1 C4 102.81(9) . . ?
O1 Dy1 C4 26.42(9) . . ?
O3 Dy1 C4 88.76(9) . . ?
O6 Dy1 C5 84.40(10) 2_655 . ?
O1 Dy1 C5 94.00(9) 2_655 . ?
O4 Dy1 C5 166.43(10) 2_645 . ?
O5 Dy1 C5 92.98(10) . . ?
O1W Dy1 C5 114.74(14) . . ?
O2 Dy1 C5 66.97(9) . . ?
O4 Dy1 C5 26.54(10) . . ?
O1 Dy1 C5 118.67(9) . . ?
O3 Dy1 C5 25.38(9) . . ?
C4 Dy1 C5 92.25(10) . . ?
O6 Dy1 Dy1 128.68(7) 2_655 2_645 ?
O1 Dy1 Dy1 100.45(6) 2_655 2_645 ?
O4 Dy1 Dy1 36.78(6) 2_645 2_645 ?
O5 Dy1 Dy1 64.26(6) . 2_645 ?
O1W Dy1 Dy1 76.37(11) . 2_645 ?
O2 Dy1 Dy1 83.23(6) . 2_645 ?
O4 Dy1 Dy1 136.34(6) . 2_645 ?
O1 Dy1 Dy1 35.09(5) . 2_645 ?
O3 Dy1 Dy1 147.50(6) . 2_645 ?
C4 Dy1 Dy1 59.33(7) . 2_645 ?
C5 Dy1 Dy1 146.53(7) . 2_645 ?
C3 C1 C2 119.1(3) . 1_545 ?
C3 C1 C4 118.0(3) . . ?
C2 C1 C4 122.9(3) 1_545 . ?
C3 C2 C1 118.9(3) 3_676 1_565 ?
C3 C2 C5 114.5(3) 3_676 . ?
C1 C2 C5 126.6(3) 1_565 . ?
C2 C3 C1 122.0(4) 3_676 . ?
O2 C4 O1 119.9(3) . . ?
O2 C4 C1 120.2(3) . . ?
O1 C4 C1 119.8(3) . . ?
O2 C4 Dy1 57.02(18) . . ?
O1 C4 Dy1 62.93(18) . . ?
C1 C4 Dy1 175.1(3) . . ?
O3 C5 O4 120.8(3) . . ?
O3 C5 C2 119.5(3) . . ?
O4 C5 C2 119.1(3) . . ?
O3 C5 Dy1 64.5(2) . . ?
O4 C5 Dy1 58.59(18) . . ?
C2 C5 Dy1 157.4(2) . . ?
O6 C6 O5 123.2(4) . . ?
O6 C6 C7 118.6(4) . . ?
O5 C6 C7 118.1(4) . . ?
C6 C7 C8 113.5(4) . . ?
C8 C8 C7 113.1(5) 3_776 . ?
C4 O1 Dy1 146.5(2) . 2_645 ?
C4 O1 Dy1 90.7(2) . . ?
Dy1 O1 Dy1 106.08(9) 2_645 . ?
C4 O2 Dy1 97.7(2) . . ?
C5 O3 Dy1 90.1(2) . . ?
C5 O4 Dy1 125.1(2) . 2_655 ?
C5 O4 Dy1 94.9(2) . . ?
Dy1 O4 Dy1 108.28(9) 2_655 . ?
C6 O5 Dy1 139.6(3) . . ?

loop_
_geom_bond_atom_site_label_1
_geom_bond_atom_site_label_2
_geom_bond_distance
_geom_bond_site_symmetry_2
_geom_bond_publ_flag
O6 C6 1.253(4) . ?
O6 Dy1 2.309(3) 2_645 ?
Dy1 O6 2.309(3) 2_655 ?
Dy1 O1 2.347(2) 2_655 ?
Dy1 O4 2.367(2) 2_645 ?
Dy1 O5 2.368(3) . ?
Dy1 O1W 2.381(4) . ?
Dy1 O2 2.434(2) . ?
Dy1 O4 2.474(2) . ?
Dy1 O1 2.561(2) . ?
Dy1 O3 2.607(3) . ?
Dy1 C4 2.875(4) . ?
Dy1 C5 2.889(4) . ?
Dy1 Dy1 3.9240(3) 2_645 ?
C1 C3 1.392(5) . ?
C1 C2 1.403(6) 1_545 ?
C1 C4 1.491(5) . ?
C2 C3 1.391(5) 3_676 ?
C2 C1 1.403(6) 1_565 ?
C2 C5 1.503(5) . ?
C3 C2 1.391(5) 3_676 ?
C4 O2 1.240(4) . ?
C4 O1 1.279(4) . ?
C5 O3 1.238(5) . ?
C5 O4 1.295(5) . ?
C6 O5 1.277(5) . ?
C6 C7 1.499(5) . ?
C7 C8 1.537(6) . ?
C8 C8 1.501(10) 3_776 ?
O1 Dy1 2.347(2) 2_645 ?
O4 Dy1 2.367(2) 2_655 ?
